data_7023372
loop_
_publ_author_name
'Song, Xue-Zhi'
'Song, Shu-Yan'
'Zhu, Min'
'Hao, Zhao-Min'
'Meng, Xing'
'Zhao, Shu-Na'
'Zhang, Hong-Jie'

_publ_section_title
;
 Employing tripodal carboxylate ligand to construct Co(II) coordination
 networks modulated by N-donor ligands: syntheses, structures and magnetic
 properties.
;
_journal_issue 36
_journal_name_full 'Dalton transactions (Cambridge, England : 2003)'
_journal_page_first 13231
_journal_page_last 13240
_journal_paper_doi 10.1039/c3dt51241j
_journal_volume 42
_journal_year 2013
_chemical_formula_sum 'C44 H36 Co3 N4 O18'
_chemical_formula_weight 1085.56
_chemical_name_systematic ?
_space_group_IT_number 2
_symmetry_cell_setting triclinic
_symmetry_space_group_name_Hall '-P 1'
_symmetry_space_group_name_H-M 'P -1'
_atom_sites_solution_hydrogens geom
_atom_sites_solution_primary direct
_atom_sites_solution_secondary difmap
_audit_creation_method SHELXL-97
_cell_angle_alpha 63.5430(10)
_cell_angle_beta 69.7420(10)
_cell_angle_gamma 73.9200(10)
_cell_formula_units_Z 1
_cell_length_a 9.6706(8)
_cell_length_b 11.0066(9)
_cell_length_c 12.2565(10)
_cell_measurement_temperature 185(2)
_cell_volume 1083.95(15)
_computing_cell_refinement 'Bruker SAINT'
_computing_data_collection 'Bruker APEX2'
_computing_data_reduction 'Bruker SAINT'
_computing_molecular_graphics 'Bruker SHELXTL'
_computing_publication_material 'Bruker SHELXTL'
_computing_structure_refinement 'SHELXL-97 (Sheldrick, 1997)'
_computing_structure_solution 'SHELXS-97 (Sheldrick, 1997)'
_diffrn_ambient_temperature 185(2)
_diffrn_measured_fraction_theta_full 0.985
_diffrn_measured_fraction_theta_max 0.985
_diffrn_measurement_device_type 'Bruker APEX-II CCD'
_diffrn_measurement_method '\f and \w scans'
_diffrn_radiation_monochromator graphite
_diffrn_radiation_source 'fine-focus sealed tube'
_diffrn_radiation_type MoK\a
_diffrn_radiation_wavelength 0.71073
_diffrn_reflns_av_R_equivalents 0.0384
_diffrn_reflns_av_sigmaI/netI 0.0902
_diffrn_reflns_limit_h_max 11
_diffrn_reflns_limit_h_min -9
_diffrn_reflns_limit_k_max 13
_diffrn_reflns_limit_k_min -13
_diffrn_reflns_limit_l_max 15
_diffrn_reflns_limit_l_min -13
_diffrn_reflns_number 6098
_diffrn_reflns_theta_full 26.15
_diffrn_reflns_theta_max 26.15
_diffrn_reflns_theta_min 1.92
_exptl_absorpt_coefficient_mu 1.220
_exptl_absorpt_correction_T_max 0.8195
_exptl_absorpt_correction_T_min 0.7752
_exptl_absorpt_correction_type multi-scan
_exptl_absorpt_process_details 'SADABS, Sheldrick, 1996'
_exptl_crystal_colour red
_exptl_crystal_density_diffrn 1.663
_exptl_crystal_density_method 'not measured'
_exptl_crystal_description block
_exptl_crystal_F_000 553
_exptl_crystal_size_max 0.22
_exptl_crystal_size_mid 0.20
_exptl_crystal_size_min 0.17
_refine_diff_density_max 0.515
_refine_diff_density_min -0.476
_refine_diff_density_rms 0.108
_refine_ls_extinction_method none
_refine_ls_goodness_of_fit_ref 1.016
_refine_ls_hydrogen_treatment mixed
_refine_ls_matrix_type full
_refine_ls_number_parameters 325
_refine_ls_number_reflns 4276
_refine_ls_number_restraints 4
_refine_ls_restrained_S_all 1.015
_refine_ls_R_factor_all 0.0862
_refine_ls_R_factor_gt 0.0507
_refine_ls_shift/su_max 0.001
_refine_ls_shift/su_mean 0.000
_refine_ls_structure_factor_coef Fsqd
_refine_ls_weighting_details 'calc w=1/[\s^2^(Fo^2^)+(0.0382P)^2^+0.0000P] where P=(Fo^2^+2Fc^2^)/3'
_refine_ls_weighting_scheme calc
_refine_ls_wR_factor_gt 0.0950
_refine_ls_wR_factor_ref 0.1108
_reflns_number_gt 2848
_reflns_number_total 4276
_reflns_threshold_expression >2sigma(I)
_cod_data_source_file c3dt51241j.txt
_cod_data_source_block 4
_cod_depositor_comments
;
The following automatic conversions were performed:

'_symmetry_cell_setting' value 'Triclinic' changed to 'triclinic'
according to /home/saulius/struct/CIF-dictionaries/cif_core.dic
dictionary named 'cif_core.dic' version 2.4.2 from 2011-04-26.

Automatic conversion script
Id: cif_fix_values 1891 2012-01-12 08:04:46Z andrius 

The following automatic conversions were performed:

'_exptl_absorpt_correction_type' value 'multi-scans' was replaced
with the value 'multi-scan' as specified in the replacement file
'src/cod-tools/trunk/data/replacement-values/replacement_values.lst'.

Automatic conversion script
Id: cif_fix_values 5376 2017-05-30 11:51:03Z andrius 
;
_cod_original_sg_symbol_H-M P-1
_cod_database_code 7023372

loop_
_symmetry_equiv_pos_as_xyz
'x, y, z'
'-x, -y, -z'

loop_
_atom_site_label
_atom_site_type_symbol
_atom_site_fract_x
_atom_site_fract_y
_atom_site_fract_z
_atom_site_U_iso_or_equiv
_atom_site_adp_type
_atom_site_occupancy
_atom_site_symmetry_multiplicity
_atom_site_calc_flag
_atom_site_refinement_flags
Co1 Co 0.0000 1.0000 0.0000 0.0149(2) Uani 1 2 d S
Co2 Co 0.12063(6) 0.66330(5) 0.03835(5) 0.01827(17) Uani 1 1 d .
O1 O 0.3033(3) 0.7134(3) 0.0551(3) 0.0274(7) Uani 1 1 d .
O2 O 0.1721(3) 0.9035(3) 0.0822(3) 0.0246(7) Uani 1 1 d .
O5 O 0.4543(3) 1.0420(3) 0.2662(3) 0.0208(7) Uani 1 1 d .
O4 O 0.8685(3) 0.6535(3) 0.0352(3) 0.0250(7) Uani 1 1 d .
O3 O 0.9298(3) 0.8055(2) 0.0723(3) 0.0180(6) Uani 1 1 d .
O6 O 0.1660(3) 0.7642(3) 0.8516(3) 0.0280(8) Uani 1 1 d .
O7 O 0.1118(3) 0.9853(3) 0.8266(3) 0.0205(7) Uani 1 1 d .
O1W O 0.2695(3) 0.4965(3) 0.0035(3) 0.0255(7) Uani 1 1 d D
N1 N 0.0517(4) 0.5347(3) 0.2270(3) 0.0260(9) Uani 1 1 d .
N2 N -0.0877(4) 0.4732(4) 0.4230(3) 0.0313(10) Uani 1 1 d .
C1 C 0.2866(5) 0.8165(4) 0.0804(4) 0.0192(9) Uani 1 1 d .
C2 C 0.4106(4) 0.8380(4) 0.1142(4) 0.0164(9) Uani 1 1 d .
C3 C 0.3754(4) 0.9231(4) 0.1785(4) 0.0169(9) Uani 1 1 d .
H3 H 0.2752 0.9636 0.2021 0.020 Uiso 1 1 calc R
C4 C 0.4868(5) 0.9487(4) 0.2084(4) 0.0172(9) Uani 1 1 d .
C5 C 0.6331(4) 0.8929(4) 0.1736(4) 0.0181(9) Uani 1 1 d .
H5 H 0.7084 0.9112 0.1952 0.022 Uiso 1 1 calc R
C6 C 0.6694(4) 0.8097(4) 0.1068(4) 0.0158(9) Uani 1 1 d .
C7 C 0.5574(4) 0.7813(4) 0.0781(4) 0.0172(9) Uani 1 1 d .
H7 H 0.5817 0.7230 0.0337 0.021 Uiso 1 1 calc R
C9 C 0.3806(4) 0.9997(4) 0.3926(4) 0.0183(9) Uani 1 1 d .
C10 C 0.3668(5) 0.8638(4) 0.4705(4) 0.0240(10) Uani 1 1 d .
H10 H 0.4059 0.7939 0.4379 0.029 Uiso 1 1 calc R
C11 C 0.2944(5) 0.8319(4) 0.5973(4) 0.0266(11) Uani 1 1 d .
H11 H 0.2840 0.7389 0.6511 0.032 Uiso 1 1 calc R
C12 C 0.2375(5) 0.9301(4) 0.6476(4) 0.0194(9) Uani 1 1 d .
C13 C 0.2532(5) 1.0668(4) 0.5669(4) 0.0274(11) Uani 1 1 d .
H13 H 0.2147 1.1367 0.5994 0.033 Uiso 1 1 calc R
C14 C 0.3239(5) 1.1002(4) 0.4410(4) 0.0250(10) Uani 1 1 d .
H14 H 0.3337 1.1933 0.3869 0.030 Uiso 1 1 calc R
C8 C 0.8303(4) 0.7531(4) 0.0674(4) 0.0170(9) Uani 1 1 d .
C15 C 0.1663(4) 0.8912(4) 0.7860(4) 0.0194(9) Uani 1 1 d .
C17 C 0.0615(5) 0.3942(5) 0.2819(5) 0.0360(12) Uani 1 1 d .
H17 H 0.1203 0.3335 0.2416 0.043 Uiso 1 1 calc R
C16 C -0.0399(5) 0.5782(5) 0.3155(4) 0.0271(11) Uani 1 1 d .
H16 H -0.0683 0.6719 0.3044 0.032 Uiso 1 1 calc R
C18 C -0.0248(5) 0.3555(5) 0.4011(5) 0.0426(14) Uani 1 1 d .
H18 H -0.0393 0.2644 0.4589 0.051 Uiso 1 1 calc R
C19 C -0.2106(5) 0.4858(6) 0.5300(4) 0.0385(13) Uani 1 1 d .
H19A H -0.2089 0.5692 0.5409 0.046 Uiso 1 1 calc R
H19B H -0.1969 0.4056 0.6079 0.046 Uiso 1 1 calc R
C20 C -0.3604(5) 0.4942(4) 0.5112(4) 0.0251(10) Uani 1 1 d .
C21 C -0.4840(5) 0.4842(4) 0.6132(4) 0.0249(10) Uani 1 1 d .
H21 H -0.4729 0.4729 0.6914 0.030 Uiso 1 1 calc R
C22 C -0.3768(5) 0.5094(4) 0.3982(4) 0.0278(11) Uani 1 1 d .
H22 H -0.2923 0.5154 0.3282 0.033 Uiso 1 1 calc R
O2W O 0.5189(4) 0.6129(5) -0.1673(4) 0.0560(11) Uani 1 1 d D
H1A H 0.332(5) 0.539(5) -0.066(4) 0.084 Uiso 1 1 d D
H1B H 0.234(6) 0.447(5) -0.018(5) 0.084 Uiso 1 1 d D
H2B H 0.590(5) 0.567(6) -0.128(5) 0.084 Uiso 1 1 d D
H2A H 0.510(7) 0.673(5) -0.135(6) 0.084 Uiso 1 1 d D

loop_
_atom_site_aniso_label
_atom_site_aniso_U_11
_atom_site_aniso_U_22
_atom_site_aniso_U_33
_atom_site_aniso_U_23
_atom_site_aniso_U_13
_atom_site_aniso_U_12
Co1 0.0117(4) 0.0170(4) 0.0173(4) -0.0087(4) -0.0034(3) -0.0008(3)
Co2 0.0149(3) 0.0185(3) 0.0219(3) -0.0100(3) -0.0034(2) -0.0012(2)
O1 0.0185(17) 0.0265(17) 0.045(2) -0.0210(16) -0.0109(14) 0.0005(13)
O2 0.0147(16) 0.0299(17) 0.0337(19) -0.0164(15) -0.0100(14) 0.0020(14)
O5 0.0197(16) 0.0235(16) 0.0215(16) -0.0147(13) 0.0006(13) -0.0036(13)
O4 0.0182(16) 0.0239(16) 0.040(2) -0.0210(15) -0.0076(14) 0.0011(13)
O3 0.0127(15) 0.0160(14) 0.0244(16) -0.0082(13) -0.0030(12) -0.0028(12)
O6 0.0347(19) 0.0244(17) 0.0187(17) -0.0091(14) -0.0023(14) 0.0000(14)
O7 0.0205(16) 0.0236(16) 0.0202(16) -0.0135(13) -0.0009(13) -0.0042(13)
O1W 0.0254(19) 0.0206(17) 0.0328(19) -0.0147(15) -0.0063(14) -0.0008(13)
N1 0.019(2) 0.022(2) 0.026(2) -0.0047(17) -0.0041(17) 0.0016(16)
N2 0.018(2) 0.046(3) 0.022(2) -0.007(2) -0.0042(17) -0.0049(19)
C1 0.016(2) 0.021(2) 0.019(2) -0.0079(19) -0.0038(18) -0.0019(18)
C2 0.014(2) 0.014(2) 0.018(2) -0.0029(18) -0.0057(17) -0.0021(17)
C3 0.012(2) 0.017(2) 0.017(2) -0.0040(18) -0.0024(17) -0.0008(17)
C4 0.021(2) 0.017(2) 0.011(2) -0.0037(17) -0.0018(17) -0.0050(18)
C5 0.020(2) 0.016(2) 0.017(2) -0.0036(18) -0.0064(18) -0.0042(18)
C6 0.015(2) 0.014(2) 0.015(2) -0.0032(17) -0.0041(17) -0.0029(17)
C7 0.017(2) 0.013(2) 0.019(2) -0.0071(18) -0.0014(17) -0.0002(17)
C9 0.011(2) 0.023(2) 0.022(2) -0.0143(19) -0.0017(18) 0.0018(18)
C10 0.026(3) 0.021(2) 0.028(3) -0.016(2) -0.003(2) -0.001(2)
C11 0.036(3) 0.019(2) 0.021(3) -0.008(2) 0.000(2) -0.007(2)
C12 0.021(2) 0.020(2) 0.019(2) -0.0087(19) -0.0062(18) -0.0030(19)
C13 0.030(3) 0.028(3) 0.023(3) -0.016(2) -0.005(2) 0.006(2)
C14 0.036(3) 0.015(2) 0.021(2) -0.0061(19) -0.007(2) 0.000(2)
C8 0.012(2) 0.018(2) 0.017(2) -0.0046(18) -0.0013(17) -0.0039(18)
C15 0.014(2) 0.026(2) 0.023(2) -0.014(2) -0.0048(18) -0.0014(18)
C17 0.030(3) 0.029(3) 0.039(3) -0.008(2) -0.006(2) -0.002(2)
C16 0.025(3) 0.032(3) 0.026(3) -0.010(2) -0.011(2) -0.002(2)
C18 0.031(3) 0.037(3) 0.039(3) 0.004(3) -0.008(2) -0.007(2)
C19 0.023(3) 0.067(4) 0.023(3) -0.016(3) 0.000(2) -0.014(3)
C20 0.019(2) 0.026(2) 0.024(3) -0.004(2) -0.005(2) -0.003(2)
C21 0.029(3) 0.025(2) 0.019(2) -0.004(2) -0.007(2) -0.007(2)
C22 0.020(2) 0.032(3) 0.024(3) -0.009(2) 0.004(2) -0.007(2)
O2W 0.032(2) 0.086(3) 0.036(2) -0.016(2) -0.0085(18) -0.002(2)

loop_
_atom_type_symbol
_atom_type_description
_atom_type_scat_dispersion_real
_atom_type_scat_dispersion_imag
_atom_type_scat_source
C C 0.0033 0.0016 'International Tables Vol C Tables 4.2.6.8 and 6.1.1.4'
H H 0.0000 0.0000 'International Tables Vol C Tables 4.2.6.8 and 6.1.1.4'
Co Co 0.3494 0.9721 'International Tables Vol C Tables 4.2.6.8 and 6.1.1.4'
N N 0.0061 0.0033 'International Tables Vol C Tables 4.2.6.8 and 6.1.1.4'
O O 0.0106 0.0060 'International Tables Vol C Tables 4.2.6.8 and 6.1.1.4'

loop_
_geom_angle_atom_site_label_1
_geom_angle_atom_site_label_2
_geom_angle_atom_site_label_3
_geom_angle
_geom_angle_site_symmetry_1
_geom_angle_site_symmetry_3
O2 Co1 O2 180.00(16) 2_575 .
O2 Co1 O7 83.56(11) 2_575 1_554
O2 Co1 O7 96.44(11) . 1_554
O2 Co1 O7 96.44(11) 2_575 2_576
O2 Co1 O7 83.56(11) . 2_576
O7 Co1 O7 180.0 1_554 2_576
O2 Co1 O3 91.88(11) 2_575 1_455
O2 Co1 O3 88.12(11) . 1_455
O7 Co1 O3 91.15(10) 1_554 1_455
O7 Co1 O3 88.85(10) 2_576 1_455
O2 Co1 O3 88.12(11) 2_575 2_675
O2 Co1 O3 91.88(11) . 2_675
O7 Co1 O3 88.85(10) 1_554 2_675
O7 Co1 O3 91.15(10) 2_576 2_675
O3 Co1 O3 180.00(6) 1_455 2_675
O6 Co2 N1 168.57(14) 1_554 .
O6 Co2 O1 94.12(12) 1_554 .
N1 Co2 O1 96.22(13) . .
O6 Co2 O1W 86.66(12) 1_554 .
N1 Co2 O1W 89.28(13) . .
O1 Co2 O1W 85.66(11) . .
O6 Co2 O3 93.62(11) 1_554 1_455
N1 Co2 O3 87.55(12) . 1_455
O1 Co2 O3 109.28(11) . 1_455
O1W Co2 O3 164.97(11) . 1_455
C1 O1 Co2 119.5(3) . .
C1 O2 Co1 142.9(3) . .
C9 O5 C4 117.7(3) . .
C8 O3 Co2 100.1(2) . 1_655
C8 O3 Co1 139.2(3) . 1_655
Co2 O3 Co1 107.73(11) 1_655 1_655
C15 O6 Co2 129.9(3) . 1_556
C15 O7 Co1 136.8(3) . 1_556
Co2 O1W H1A 101(4) . .
Co2 O1W H1B 116(4) . .
H1A O1W H1B 103(5) . .
C16 N1 C17 105.2(4) . .
C16 N1 Co2 123.7(3) . .
C17 N1 Co2 129.8(3) . .
C16 N2 C18 106.8(4) . .
C16 N2 C19 125.2(4) . .
C18 N2 C19 126.4(4) . .
O2 C1 O1 125.1(4) . .
O2 C1 C2 115.8(4) . .
O1 C1 C2 119.0(4) . .
C3 C2 C7 119.9(4) . .
C3 C2 C1 117.7(4) . .
C7 C2 C1 122.4(4) . .
C4 C3 C2 119.5(4) . .
C4 C3 H3 120.2 . .
C2 C3 H3 120.2 . .
C5 C4 C3 121.3(4) . .
C5 C4 O5 118.3(4) . .
C3 C4 O5 120.1(4) . .
C4 C5 C6 119.3(4) . .
C4 C5 H5 120.3 . .
C6 C5 H5 120.3 . .
C5 C6 C7 119.8(4) . .
C5 C6 C8 118.2(4) . .
C7 C6 C8 122.1(4) . .
C2 C7 C6 120.1(4) . .
C2 C7 H7 120.0 . .
C6 C7 H7 120.0 . .
O5 C9 C14 116.5(3) . .
O5 C9 C10 123.2(4) . .
C14 C9 C10 120.3(4) . .
C9 C10 C11 118.5(4) . .
C9 C10 H10 120.7 . .
C11 C10 H10 120.7 . .
C12 C11 C10 122.3(4) . .
C12 C11 H11 118.9 . .
C10 C11 H11 118.9 . .
C11 C12 C13 118.2(4) . .
C11 C12 C15 120.8(4) . .
C13 C12 C15 121.0(4) . .
C14 C13 C12 120.4(4) . .
C14 C13 H13 119.8 . .
C12 C13 H13 119.8 . .
C13 C14 C9 120.4(4) . .
C13 C14 H14 119.8 . .
C9 C14 H14 119.8 . .
O4 C8 O3 119.6(4) . .
O4 C8 C6 121.7(4) . .
O3 C8 C6 118.6(3) . .
O7 C15 O6 125.8(4) . .
O7 C15 C12 118.2(4) . .
O6 C15 C12 115.9(4) . .
C18 C17 N1 109.8(5) . .
C18 C17 H17 125.1 . .
N1 C17 H17 125.1 . .
N1 C16 N2 111.6(4) . .
N1 C16 H16 124.2 . .
N2 C16 H16 124.2 . .
C17 C18 N2 106.6(4) . .
C17 C18 H18 126.7 . .
N2 C18 H18 126.7 . .
N2 C19 C20 111.7(4) . .
N2 C19 H19A 109.3 . .
C20 C19 H19A 109.3 . .
N2 C19 H19B 109.3 . .
C20 C19 H19B 109.3 . .
H19A C19 H19B 107.9 . .
C22 C20 C21 119.7(4) . .
C22 C20 C19 122.6(4) . .
C21 C20 C19 117.7(4) . .
C22 C21 C20 120.3(4) 2_466 .
C22 C21 H21 119.9 2_466 .
C20 C21 H21 119.9 . .
C20 C22 C21 120.0(4) . 2_466
C20 C22 H22 120.0 . .
C21 C22 H22 120.0 2_466 .
H2B O2W H2A 85(5) . .

loop_
_geom_bond_atom_site_label_1
_geom_bond_atom_site_label_2
_geom_bond_distance
_geom_bond_site_symmetry_2
Co1 O2 2.035(3) 2_575
Co1 O2 2.035(3) .
Co1 O7 2.080(3) 1_554
Co1 O7 2.080(3) 2_576
Co1 O3 2.128(2) 1_455
Co1 O3 2.128(2) 2_675
Co2 O6 1.994(3) 1_554
Co2 N1 2.082(3) .
Co2 O1 2.087(3) .
Co2 O1W 2.106(3) .
Co2 O3 2.116(3) 1_455
O1 C1 1.260(5) .
O2 C1 1.248(5) .
O5 C9 1.378(5) .
O5 C4 1.404(4) .
O4 C8 1.247(5) .
O3 C8 1.281(4) .
O3 Co2 2.116(3) 1_655
O3 Co1 2.128(2) 1_655
O6 C15 1.264(5) .
O6 Co2 1.994(3) 1_556
O7 C15 1.255(4) .
O7 Co1 2.080(3) 1_556
O1W H1A 0.87(2) .
O1W H1B 0.89(2) .
N1 C16 1.324(5) .
N1 C17 1.375(5) .
N2 C16 1.343(5) .
N2 C18 1.372(6) .
N2 C19 1.464(5) .
C1 C2 1.502(5) .
C2 C3 1.381(5) .
C2 C7 1.385(5) .
C3 C4 1.381(5) .
C3 H3 0.9500 .
C4 C5 1.376(5) .
C5 C6 1.387(5) .
C5 H5 0.9500 .
C6 C7 1.395(5) .
C6 C8 1.501(5) .
C7 H7 0.9500 .
C9 C14 1.379(5) .
C9 C10 1.384(5) .
C10 C11 1.387(6) .
C10 H10 0.9500 .
C11 C12 1.371(5) .
C11 H11 0.9500 .
C12 C13 1.401(5) .
C12 C15 1.498(6) .
C13 C14 1.374(6) .
C13 H13 0.9500 .
C14 H14 0.9500 .
C17 C18 1.346(6) .
C17 H17 0.9500 .
C16 H16 0.9500 .
C18 H18 0.9500 .
C19 C20 1.516(6) .
C19 H19A 0.9900 .
C19 H19B 0.9900 .
C20 C22 1.379(6) .
C20 C21 1.386(6) .
C21 C22 1.381(6) 2_466
C21 H21 0.9500 .
C22 C21 1.381(6) 2_466
C22 H22 0.9500 .
O2W H2B 0.88(2) .
O2W H2A 0.88(2) .

loop_
_geom_hbond_atom_site_label_D
_geom_hbond_atom_site_label_H
_geom_hbond_atom_site_label_A
_geom_hbond_distance_DH
_geom_hbond_distance_HA
_geom_hbond_distance_DA
_geom_hbond_angle_DHA
_geom_hbond_site_symmetry_A
O1W H1A O2W 0.87(2) 1.95(3) 2.769(5) 155(6) .
O2W H2A O1 0.88(2) 2.62(5) 3.237(5) 128(5) .
O1W H1B O4 0.89(2) 1.79(2) 2.662(4) 169(6) 2_665
O2W H2B O1W 0.88(2) 2.15(3) 2.999(5) 161(6) 2_665

loop_
_geom_torsion_atom_site_label_1
_geom_torsion_atom_site_label_2
_geom_torsion_atom_site_label_3
_geom_torsion_atom_site_label_4
_geom_torsion
_geom_torsion_site_symmetry_1
_geom_torsion_site_symmetry_4
O6 Co2 O1 C1 94.5(3) 1_554 .
N1 Co2 O1 C1 -90.3(3) . .
O1W Co2 O1 C1 -179.1(3) . .
O3 Co2 O1 C1 -0.8(3) 1_455 .
O2 Co1 O2 C1 -148(100) 2_575 .
O7 Co1 O2 C1 -27.7(4) 1_554 .
O7 Co1 O2 C1 152.3(4) 2_576 .
O3 Co1 O2 C1 63.2(4) 1_455 .
O3 Co1 O2 C1 -116.8(4) 2_675 .
O6 Co2 N1 C16 -117.7(7) 1_554 .
O1 Co2 N1 C16 87.6(4) . .
O1W Co2 N1 C16 173.1(4) . .
O3 Co2 N1 C16 -21.6(4) 1_455 .
O6 Co2 N1 C17 47.4(9) 1_554 .
O1 Co2 N1 C17 -107.3(4) . .
O1W Co2 N1 C17 -21.7(4) . .
O3 Co2 N1 C17 143.6(4) 1_455 .
Co1 O2 C1 O1 -32.3(7) . .
Co1 O2 C1 C2 149.0(3) . .
Co2 O1 C1 O2 -9.1(6) . .
Co2 O1 C1 C2 169.6(3) . .
O2 C1 C2 C3 18.6(5) . .
O1 C1 C2 C3 -160.2(4) . .
O2 C1 C2 C7 -158.3(4) . .
O1 C1 C2 C7 22.9(6) . .
C7 C2 C3 C4 -1.2(6) . .
C1 C2 C3 C4 -178.2(3) . .
C2 C3 C4 C5 1.0(6) . .
C2 C3 C4 O5 175.7(3) . .
C9 O5 C4 C5 -109.6(4) . .
C9 O5 C4 C3 75.5(5) . .
C3 C4 C5 C6 0.3(6) . .
O5 C4 C5 C6 -174.5(3) . .
C4 C5 C6 C7 -1.4(6) . .
C4 C5 C6 C8 178.5(3) . .
C3 C2 C7 C6 0.1(6) . .
C1 C2 C7 C6 177.0(3) . .
C5 C6 C7 C2 1.2(6) . .
C8 C6 C7 C2 -178.7(3) . .
C4 O5 C9 C14 -167.4(4) . .
C4 O5 C9 C10 14.7(6) . .
O5 C9 C10 C11 178.0(4) . .
C14 C9 C10 C11 0.2(7) . .
C9 C10 C11 C12 -0.4(7) . .
C10 C11 C12 C13 0.3(7) . .
C10 C11 C12 C15 -177.1(4) . .
C11 C12 C13 C14 0.0(7) . .
C15 C12 C13 C14 177.4(4) . .
C12 C13 C14 C9 -0.2(7) . .
O5 C9 C14 C13 -177.8(4) . .
C10 C9 C14 C13 0.1(7) . .
Co2 O3 C8 O4 -6.6(4) 1_655 .
Co1 O3 C8 O4 126.3(4) 1_655 .
Co2 O3 C8 C6 170.5(3) 1_655 .
Co1 O3 C8 C6 -56.7(5) 1_655 .
C5 C6 C8 O4 162.3(4) . .
C7 C6 C8 O4 -17.8(6) . .
C5 C6 C8 O3 -14.7(5) . .
C7 C6 C8 O3 165.2(4) . .
Co1 O7 C15 O6 -0.4(7) 1_556 .
Co1 O7 C15 C12 179.0(3) 1_556 .
Co2 O6 C15 O7 -13.5(6) 1_556 .
Co2 O6 C15 C12 167.1(3) 1_556 .
C11 C12 C15 O7 -177.8(4) . .
C13 C12 C15 O7 4.8(6) . .
C11 C12 C15 O6 1.6(6) . .
C13 C12 C15 O6 -175.7(4) . .
C16 N1 C17 C18 0.6(6) . .
Co2 N1 C17 C18 -166.6(3) . .
C17 N1 C16 N2 0.4(5) . .
Co2 N1 C16 N2 168.6(3) . .
C18 N2 C16 N1 -1.1(5) . .
C19 N2 C16 N1 -167.5(4) . .
N1 C17 C18 N2 -1.3(6) . .
C16 N2 C18 C17 1.5(6) . .
C19 N2 C18 C17 167.6(4) . .
C16 N2 C19 C20 83.5(6) . .
C18 N2 C19 C20 -80.3(6) . .
N2 C19 C20 C22 -9.3(7) . .
N2 C19 C20 C21 169.8(4) . .
C22 C20 C21 C22 -0.6(7) . 2_466
C19 C20 C21 C22 -179.7(4) . 2_466
C21 C20 C22 C21 0.6(7) . 2_466
C19 C20 C22 C21 179.7(4) . 2_466
